data_2000675
loop_
_publ_author_name
'Starynowicz, P.'

_publ_section_title
;
 Structure of tetraaqua(2,6-pyridinedicarboxylato)neodymium perchlorate
;
_journal_issue 8
_journal_name_full 'Acta Crystallographica Section C'
_journal_page_first 1428
_journal_page_last 1430
_journal_paper_doi 10.1107/S010827019200060X
_journal_volume 48
_journal_year 1992
_chemical_formula_moiety 'C7 H11 N1 O8,Cl1 Nd1 O4'
_chemical_formula_sum 'C7 H11 Cl N Nd O12'
_chemical_formula_weight 480.9
_symmetry_cell_setting cubic
_symmetry_space_group_name_Hall '-P 2ac 2ab 3'
_symmetry_space_group_name_H-M 'P a -3'
_cell_angle_alpha 90
_cell_angle_beta 90
_cell_angle_gamma 90
_cell_formula_units_Z 24
_cell_length_a 20.435(11)
_cell_length_b 20.435(11)
_cell_length_c 20.435(11)
_cell_volume 8533(8)
_diffrn_radiation_type Mo
_diffrn_radiation_wavelength 0.71069
_exptl_absorpt_coefficient_mu 3.92
_exptl_crystal_density_diffrn 2.246(2)
_exptl_crystal_density_meas 2.24
_exptl_crystal_F_000 5592
_cod_data_source_file mu0259.cif
_cod_data_source_block mu0259a
_cod_depositor_comments
;
 Adding the _atom_site_type_symbol data item.

 Antanas Vaitkus,
 2017-01-30
;
_cod_original_formula_sum 'C7 H11 Cl1 N1 Nd1 O12'
_cod_database_code 2000675

loop_
_atom_site_label
_atom_site_type_symbol
_atom_site_fract_x
_atom_site_fract_y
_atom_site_fract_z
_atom_site_U_iso_or_equiv
Nd Nd .25768(2) .35613(2) .01998(2) .01710(10)
Cl1 Cl .5 .0 .0 .0364(7)
Cl2 Cl .28440(10) .28440(10) .28440(10) .0529(6)
Cl3 Cl .12790(10) .12790(10) .12790(10) .0482(5)
Cl4 Cl .0123(2) .0123(2) .0123(2) .070(3)
O1 O .3555(2) .3028(2) .0646(2) .0280(10)
O2 O .4231(2) .2181(2) .0801(3) .032(2)
O3 O .1233(2) .2114(2) -.0852(2) .028(2)
O4 O .1680(2) .2971(2) -.0338(3) .031(2)
O11 O .4827(19) .0693(8) -.005(2) .068(6)
O21 O .4901(15) -.0320(14) -.0624(9) .043(9)
O31 O .4609(14) -.0287(14) .0519(12) .052(10)
O41 O .5693(8) -.003(2) .017(2) .068(6)
O12 O .3235(4) .2547(4) .2369(4) .098(4)
O22 O .3209(5) .3209(5) .3209(5) .214(8)
O13 O .1087(4) .1648(5) .0737(4) .105(4)
O23 O .1657(5) .1657(5) .1657(5) .171(6)
O14 O .0618(6) .0433(7) -.0281(7) .069(5)
O24 O -.0288(5) -.0288(5) -.0288(5) .141(5)
N N .2694(3) .2308(3) .0045(3) .023(2)
C1 C .3706(3) .2426(3) .0599(3) .026(2)
C2 C .3221(3) .1987(3) .0270(3) .024(2)
C3 C .3288(4) .1323(4) .0228(4) .041(3)
C4 C .2801(4) .0959(4) -.0074(5) .045(3)
C5 C .2256(4) .1287(4) -.0314(4) .033(2)
C6 C .2216(3) .1959(3) -.0253(3) .024(2)
C7 C .1663(3) .2369(3) -.0502(3) .024(2)
OW1 O .3299(3) .3285(3) -.0743(3) .036(2)
OW2 O .3315(3) .4522(3) .0010(3) .055(2)
OW3 O .2049(3) .2993(3) .1146(3) .050(2)
OW4 O .1642(3) .4247(3) .0506(3) .050(2)
H3 H .3692 .1101 .0293 ?
H4 H .2808 .0494 -.0051 ?
H5 H .1924 .1050 -.0539 ?
H11 H .3305 .3573 -.1019 ?
H12 H .3578 .4747 .0201 ?
H14 H .1337 .4424 .0326 ?
H24 H .1697 .4445 .0845 ?
H21 H .3224 .2963 -.0965 ?
H13 H .2125 .3036 .1531 ?

loop_
_geom_bond_atom_site_label_1
_geom_bond_atom_site_label_2
_geom_bond_distance
Nd O1 2.452(4)
Nd O3 2.509(4)
Nd N 2.591(6)
Nd OW2 2.506(6)
Nd OW4 2.451(6)
Nd O2 2.505(5)
Nd O4 2.454(5)
Nd OW1 2.492(6)
Nd OW3 2.500(6)
